data_4342647
loop_
_publ_author_name
'Chen, Sihuai'
'Mereacre, Valeriu'
'Prodius, Denis'
'Kostakis, George E.'
'Powell, Annie K.'

_publ_section_title
;
 Developing a &quot;Highway Code&quot; To Steer the Structural and
 Electronic Properties of Fe(III)/Dy(III) Coordination Clusters.
;
_journal_issue 7
_journal_name_full 'Inorganic chemistry'
_journal_page_first 3218
_journal_page_last 3227
_journal_paper_doi 10.1021/ic502809y
_journal_volume 54
_journal_year 2015
_chemical_formula_moiety 'C88 H107 Dy2 Fe4 N4 O26, C2 H3 N'
_chemical_formula_sum 'C90 H110 Dy2 Fe4 N5 O26'
_chemical_formula_weight 2226.22
_chemical_name_systematic
;
 ?
;
_space_group_crystal_system monoclinic
_space_group_IT_number 14
_space_group_name_Hall '-P 2ybc'
_space_group_name_H-M_alt 'P 1 21/c 1'
_symmetry_space_group_name_Hall '-P 2ybc'
_symmetry_space_group_name_H-M 'P 1 21/c 1'
_atom_sites_solution_hydrogens mixed
_audit_creation_date 2015-01-09
_audit_creation_method
;
Olex2 1.2
(compiled 2015.01.06 svn.r3119 for OlexSys, GUI svn.r4979)
;
_cell_angle_alpha 90
_cell_angle_beta 108.001(12)
_cell_angle_gamma 90
_cell_formula_units_Z 4
_cell_length_a 15.3144(16)
_cell_length_b 29.190(4)
_cell_length_c 22.497(2)
_cell_measurement_temperature 298
_cell_volume 9565(2)
_computing_molecular_graphics 'Olex2 (Dolomanov et al., 2009)'
_computing_publication_material 'Olex2 (Dolomanov et al., 2009)'
_computing_structure_refinement 'ShelXL (Sheldrick, 2008)'
_diffrn_ambient_temperature 298
_diffrn_measured_fraction_theta_full 0.997
_diffrn_measured_fraction_theta_max 0.988
_diffrn_radiation_type MoK\a
_diffrn_radiation_wavelength 0.71073
_diffrn_reflns_av_R_equivalents 0.0698
_diffrn_reflns_av_unetI/netI 0.0642
_diffrn_reflns_Laue_measured_fraction_full 0.997
_diffrn_reflns_Laue_measured_fraction_max 0.988
_diffrn_reflns_limit_h_max 18
_diffrn_reflns_limit_h_min -17
_diffrn_reflns_limit_k_max 36
_diffrn_reflns_limit_k_min -36
_diffrn_reflns_limit_l_max 27
_diffrn_reflns_limit_l_min -27
_diffrn_reflns_number 63992
_diffrn_reflns_point_group_measured_fraction_full 0.997
_diffrn_reflns_point_group_measured_fraction_max 0.988
_diffrn_reflns_theta_full 25.242
_diffrn_reflns_theta_max 26.116
_diffrn_reflns_theta_min 1.983
_exptl_absorpt_coefficient_mu 2.208
_exptl_absorpt_correction_T_max 0.6193
_exptl_absorpt_correction_T_min 0.4573
_exptl_absorpt_correction_type multi-scan
_exptl_absorpt_process_details 'XPREP in SHELXTL 6.14 (BrukerAXS Inc., 2003)'
_exptl_crystal_colour orange
_exptl_crystal_colour_primary orange
_exptl_crystal_density_diffrn 1.546
_exptl_crystal_description block
_exptl_crystal_F_000 4516
_exptl_crystal_size_max 0.42
_exptl_crystal_size_mid 0.34
_exptl_crystal_size_min 0.24
_refine_diff_density_max 1.043
_refine_diff_density_min -1.726
_refine_diff_density_rms 0.109
_refine_ls_extinction_method none
_refine_ls_goodness_of_fit_ref 0.894
_refine_ls_hydrogen_treatment constr
_refine_ls_matrix_type full
_refine_ls_number_parameters 1078
_refine_ls_number_reflns 18799
_refine_ls_number_restraints 76
_refine_ls_restrained_S_all 3.737
_refine_ls_R_factor_all 0.0754
_refine_ls_R_factor_gt 0.0439
_refine_ls_shift/su_max 0.003
_refine_ls_shift/su_mean 0.000
_refine_ls_structure_factor_coef Fsqd
_refine_ls_weighting_details 'w=1/[\s^2^(Fo^2^)+(0.0639P)^2^] where P=(Fo^2^+2Fc^2^)/3'
_refine_ls_weighting_scheme calc
_refine_ls_wR_factor_gt 0.1013
_refine_ls_wR_factor_ref 0.1104
_reflns_Friedel_coverage 0.000
_reflns_number_gt 12273
_reflns_number_total 18799
_reflns_threshold_expression 'I > 2\s(I)'
_cod_data_source_file ic502809y_si_001.cif
_cod_data_source_block 1
_cod_depositor_comments 'Adding full bibliography for 4342647--4342650.cif.'
_cod_original_cell_volume 9564.5(19)
_cod_database_code 4342647
_shelxl_version_number 2014-1
_shelx_space_group_comment
;
The symmetry employed for this shelxl refinement is uniquely defined
by the following loop, which should always be used as a source of
symmetry information in preference to the above space-group names.
They are only intended as comments.
;
_shelx_estimated_absorpt_t_max 0.619
_shelx_estimated_absorpt_t_min 0.457
_olex2_refinement_description
;
1. Fixed Uiso
 At 1.2 times of:
  All C(H) groups, All C(H,H) groups, All O(H) groups
 At 1.5 times of:
  All C(H,H,H) groups
2. Restrained distances
 C31-C32
 1.53 with sigma of 0.02
 C7-C52 = C30-C31
 1.5 with sigma of 0.02
 C31-C32
 1.5 with sigma of 0.02
 C102-C103
 1.53 with sigma of 0.02
 N6-C102
 1.11 with sigma of 0.02
 O10-C28
 1.43 with sigma of 0.02
3. Rigid bond restraints
 C32, C31, C30
 with sigma for 1-2 distances of 0.01 and sigma for 1-3 distances of 0.01
 C28
 with sigma for 1-2 distances of 0.01 and sigma for 1-3 distances of 0.01
 C103, C102, N6, H10C, H10D, H10E
 with sigma for 1-2 distances of 0.01 and sigma for 1-3 distances of 0.01
4. Uiso/Uaniso restraints and constraints
C30 \\sim C31 \\sim C32: within 1.7A with sigma of 0.04 and sigma for terminal
atoms of 0.08
C28: within 1.7A with sigma of 0.04 and sigma for terminal atoms of 0.08
N6 \\sim C102 \\sim C103 \\sim H10C \\sim H10D \\sim H10E: within 1.7A with
sigma of 0.04 and sigma for terminal atoms of 0.08
Uanis(C28) = Uanis(C27)
Uanis(C15) = Uanis(C16) = Uanis(C14)
5. Rigid body (RIGU) restrains
 C30, C31, C32
 with sigma for 1-2 distances of 0.004 and sigma for 1-3 distances of 0.004
 C28
 with sigma for 1-2 distances of 0.004 and sigma for 1-3 distances of 0.004
 C103, N6, C102, H10C, H10D, H10E
 with sigma for 1-2 distances of 0.004 and sigma for 1-3 distances of 0.004
6.a Riding coordinates:
 O1(H1), O2(H2), C22(H22A,H22B), C23(H23A,H23B), C27(H27A,H27B), C30(H30A,H30B)
6.b Secondary CH2 refined with riding coordinates:
 C0AA(H0AA,H0AB), C1AA(H1AA,H1AB), C3(H3A,H3B), C5(H5A,H5B), C6(H6A,H6B),
 C7(H7A,H7B), C9(H9A,H9B), C10(H10A,H10B), C11(H11A,H11B), C13(H13A,H13B),
 C14(H14A,H14B), C15(H15A,H15B), C17(H17A,H17B), C18(H18A,H18B), C19(H19A,H19B),
  C21(H21A,H21B), C25(H25A,H25B), C26(H26A,H26B), C28(H28A,H28B), C29(H29A,
 H29B), C31(H31A,H31B)
6.c Me refined with riding coordinates:
 C8(H8A,H8B,H8C), C16(H16A,H16B,H16C), C24(H24A,H24B,H24C), C32(H32A,H32B,
 H32C), C103(H10C,H10D,H10E)
6.d Aromatic/amide H refined with riding coordinates:
 C4(H4), C12(H12), C20(H20), C35(H35), C36(H36), C37(H37), C38(H38), C39(H39),
 C42(H42), C43(H43), C44(H44), C45(H45), C46(H46), C49(H49), C50(H50), C51(H51),
  C52(H52), C53(H53), C58(H58), C59(H59), C60(H60), C56(H56), C57(H57),
 C67(H67), C66(H66), C65(H65), C64(H64), C63(H63), C70(H70), C71(H71), C72(H72),
  C73(H73), C74(H74), C80(H80), C81(H81), C77(H77), C79(H79), C78(H78),
 C85(H85), C84(H84), C88(H88), C87(H87), C86(H86)
6.e Fitted hexagon refined as free rotating group:
 C58(C59,C60,C55,C56,C57), C62(C67,C66,C65,C64,C63), C80(C81,C76,C77,C79,C78),
 C85(C84,C1,C88,C87,C86)
;

loop_
_space_group_symop_operation_xyz
'x, y, z'
'-x, y+1/2, -z+1/2'
'-x, -y, -z'
'x, -y-1/2, z-1/2'

loop_
_atom_site_label
_atom_site_type_symbol
_atom_site_fract_x
_atom_site_fract_y
_atom_site_fract_z
_atom_site_U_iso_or_equiv
_atom_site_adp_type
_atom_site_occupancy
_atom_site_site_symmetry_order
_atom_site_calc_flag
_atom_site_refinement_flags_posn
_atom_site_refinement_flags_adp
_atom_site_disorder_assembly
_atom_site_disorder_group
Dy1 Dy 0.82627(2) 0.58653(2) 0.65312(2) 0.03996(7) Uani 1 1 d . . . .
Dy2 Dy 0.99442(2) 0.68840(2) 0.69501(2) 0.04360(7) Uani 1 1 d . . . .
Fe1 Fe 0.74903(5) 0.57921(2) 0.49141(3) 0.03917(16) Uani 1 1 d . . . .
Fe2 Fe 0.91078(5) 0.64942(2) 0.54741(3) 0.03876(16) Uani 1 1 d . . . .
Fe3 Fe 1.02040(5) 0.58360(3) 0.77589(3) 0.04380(18) Uani 1 1 d . . . .
Fe4 Fe 1.15632(6) 0.66402(3) 0.83828(4) 0.04849(19) Uani 1 1 d . . . .
O1 O 0.8638(2) 0.65776(11) 0.61757(15) 0.0387(8) Uani 1 1 d . . . .
H1 H 0.8118 0.6790 0.6075 0.046 Uiso 1 1 d R . . .
O2 O 0.9284(2) 0.62895(11) 0.73747(16) 0.0427(8) Uani 1 1 d . . . .
H2 H 0.8974 0.6405 0.7666 0.051 Uiso 1 1 d R . . .
O3 O 0.7073(2) 0.59738(12) 0.56198(16) 0.0421(8) Uani 1 1 d . . . .
O4 O 0.7952(2) 0.64145(12) 0.47773(16) 0.0430(8) Uani 1 1 d . . . .
O5 O 0.8792(2) 0.58136(11) 0.55332(16) 0.0387(7) Uani 1 1 d . . . .
O6 O 1.0304(2) 0.65107(12) 0.61400(16) 0.0440(8) Uani 1 1 d . . . .
O7 O 1.1140(3) 0.62744(12) 0.75614(16) 0.0456(8) Uani 1 1 d . . . .
O8 O 0.9691(3) 0.55384(11) 0.69291(17) 0.0447(8) Uani 1 1 d . . . .
O9 O 1.0847(3) 0.61213(13) 0.85746(16) 0.0485(9) Uani 1 1 d . . . .
O10 O 1.0486(3) 0.70229(13) 0.80102(16) 0.0493(9) Uani 1 1 d D . . .
O11 O 0.7593(3) 0.55637(12) 0.41224(17) 0.0490(9) Uani 1 1 d . . . .
O12 O 0.8268(3) 0.48860(16) 0.4170(2) 0.0731(13) Uani 1 1 d . . . .
O13 O 0.7301(3) 0.51391(12) 0.51067(17) 0.0497(9) Uani 1 1 d . . . .
O14 O 0.7903(3) 0.51274(12) 0.61459(18) 0.0536(10) Uani 1 1 d . . . .
O15 O 0.9123(3) 0.71453(12) 0.52130(17) 0.0480(9) Uani 1 1 d . . . .
O16 O 0.9702(3) 0.74525(12) 0.61652(17) 0.0555(10) Uani 1 1 d . . . .
O17 O 0.7257(3) 0.62635(14) 0.68961(18) 0.0556(10) Uani 1 1 d . . . .
O18 O 0.7989(3) 0.65207(19) 0.7851(2) 0.0770(14) Uani 1 1 d . . . .
O19 O 0.8776(3) 0.73322(13) 0.70625(18) 0.0552(10) Uani 1 1 d . . . .
O20 O 0.7603(3) 0.72660(16) 0.6179(2) 0.0732(13) Uani 1 1 d . . . .
O21 O 0.8143(3) 0.54397(14) 0.74109(17) 0.0549(10) Uani 1 1 d . . . .
O22 O 0.9489(3) 0.54593(14) 0.81743(18) 0.0556(10) Uani 1 1 d . . . .
O23 O 1.1351(3) 0.72294(15) 0.71128(19) 0.0649(12) Uani 1 1 d . . . .
O24 O 1.2283(3) 0.71207(15) 0.8079(2) 0.0633(11) Uani 1 1 d . . . .
O25 O 1.2782(3) 0.64088(15) 0.8815(2) 0.0639(11) Uani 1 1 d . . . .
O26 O 1.2960(5) 0.5930(3) 0.9601(4) 0.140(3) Uani 1 1 d . . . .
N0AA N 1.1288(3) 0.53325(17) 0.7793(2) 0.0574(13) Uani 1 1 d . . . .
N1 N 0.6161(3) 0.61199(15) 0.4395(2) 0.0467(11) Uani 1 1 d . . . .
N2 N 1.0006(3) 0.62026(15) 0.4969(2) 0.0486(11) Uani 1 1 d . . . .
N4 N 1.1340(4) 0.69015(18) 0.9240(2) 0.0588(13) Uani 1 1 d . . . .
C0AA C 0.6429(5) 0.6327(2) 0.5505(3) 0.0654(17) Uani 1 1 d . . . .
H0AA H 0.6740 0.6619 0.5531 0.078 Uiso 1 1 calc R . . .
H0AB H 0.6120 0.6323 0.5821 0.078 Uiso 1 1 calc R . . .
C1AA C 0.5741(4) 0.6278(2) 0.4877(3) 0.0614(16) Uani 1 1 d . . . .
H1AA H 0.5443 0.6571 0.4750 0.074 Uiso 1 1 calc R . . .
H1AB H 0.5275 0.6060 0.4901 0.074 Uiso 1 1 calc R . . .
C3 C 0.6449(4) 0.6503(2) 0.4065(3) 0.0596(16) Uani 1 1 d . . . .
H3A H 0.5950 0.6722 0.3930 0.072 Uiso 1 1 calc R . . .
H3B H 0.6569 0.6384 0.3695 0.072 Uiso 1 1 calc R . . .
C4 C 0.7307(4) 0.6749(2) 0.4471(3) 0.0594(17) Uani 1 1 d . . . .
H4 H 0.7389 0.7064 0.4510 0.071 Uiso 1 1 calc R . . .
C5 C 0.5478(4) 0.5848(2) 0.3917(3) 0.0547(14) Uani 1 1 d . . . .
H5A H 0.5712 0.5800 0.3567 0.066 Uiso 1 1 calc R . . .
H5B H 0.4920 0.6027 0.3765 0.066 Uiso 1 1 calc R . . .
C6 C 0.5236(4) 0.5394(2) 0.4122(3) 0.0630(16) Uani 1 1 d . . . .
H6A H 0.4964 0.5435 0.4455 0.076 Uiso 1 1 calc R . . .
H6B H 0.5787 0.5210 0.4283 0.076 Uiso 1 1 calc R . . .
C7 C 0.4571(5) 0.5151(2) 0.3583(4) 0.0733(19) Uani 1 1 d D . . .
H7A H 0.4824 0.5136 0.3237 0.088 Uiso 1 1 calc R . . .
H7B H 0.4003 0.5324 0.3445 0.088 Uiso 1 1 calc R . . .
C8 C 0.4367(6) 0.4663(3) 0.3761(5) 0.100(3) Uani 1 1 d . . . .
H8A H 0.3993 0.4506 0.3396 0.150 Uiso 1 1 calc R . . .
H8B H 0.4046 0.4678 0.4066 0.150 Uiso 1 1 calc R . . .
H8C H 0.4933 0.4499 0.3933 0.150 Uiso 1 1 calc R . . .
C9 C 0.9510(4) 0.55380(19) 0.5437(3) 0.0508(13) Uani 1 1 d . . . .
H9A H 0.9301 0.5224 0.5358 0.061 Uiso 1 1 calc R . . .
H9B H 1.0037 0.5542 0.5812 0.061 Uiso 1 1 calc R . . .
C10 C 0.9787(4) 0.57120(19) 0.4899(3) 0.0508(13) Uani 1 1 d . . . .
H10A H 1.0320 0.5543 0.4872 0.061 Uiso 1 1 calc R . . .
H10B H 0.9291 0.5662 0.4514 0.061 Uiso 1 1 calc R . . .
C11 C 1.0972(5) 0.6261(3) 0.5395(4) 0.084(2) Uani 1 1 d . . . .
H11A H 1.1214 0.5963 0.5555 0.100 Uiso 1 1 calc R . . .
H11B H 1.1349 0.6381 0.5155 0.100 Uiso 1 1 calc R . . .
C12 C 1.1039(5) 0.6557(3) 0.5904(3) 0.088(3) Uani 1 1 d . . . .
H12 H 1.1523 0.6760 0.6064 0.106 Uiso 1 1 calc R . . .
C13 C 0.9833(6) 0.6428(2) 0.4357(3) 0.0719(19) Uani 1 1 d . . . .
H13A H 1.0023 0.6746 0.4432 0.086 Uiso 1 1 calc R . . .
H13B H 0.9175 0.6428 0.4150 0.086 Uiso 1 1 calc R . . .
C14 C 1.0294(9) 0.6228(4) 0.3907(4) 0.119(2) Uani 1 1 d . . . .
H14A H 1.0954 0.6252 0.4095 0.142 Uiso 1 1 calc R . . .
H14B H 1.0143 0.5905 0.3853 0.142 Uiso 1 1 calc R . . .
C15 C 1.0046(8) 0.6439(4) 0.3307(4) 0.119(2) Uani 1 1 d . . . .
H15A H 1.0280 0.6750 0.3376 0.142 Uiso 1 1 calc R . . .
H15B H 0.9382 0.6464 0.3172 0.142 Uiso 1 1 calc R . . .
C16 C 1.0287(8) 0.6268(4) 0.2766(4) 0.119(2) Uani 1 1 d . . . .
H16A H 1.0577 0.5974 0.2862 0.178 Uiso 1 1 calc R . . .
H16B H 1.0703 0.6479 0.2665 0.178 Uiso 1 1 calc R . . .
H16C H 0.9741 0.6240 0.2415 0.178 Uiso 1 1 calc R . . .
C17 C 1.1820(5) 0.6020(2) 0.7392(3) 0.0605(16) Uani 1 1 d . . . .
H17A H 1.2354 0.6211 0.7436 0.073 Uiso 1 1 calc R . . .
H17B H 1.1580 0.5926 0.6958 0.073 Uiso 1 1 calc R . . .
C18 C 1.2091(4) 0.5607(2) 0.7799(3) 0.0574(15) Uani 1 1 d . . . .
H18A H 1.2509 0.5421 0.7653 0.069 Uiso 1 1 calc R . . .
H18B H 1.2410 0.5702 0.8223 0.069 Uiso 1 1 calc R . . .
C19 C 1.0962(5) 0.5059(2) 0.7191(4) 0.0716(19) Uani 1 1 d . . . .
H19A H 1.1238 0.5181 0.6890 0.086 Uiso 1 1 calc R . . .
H19B H 1.1154 0.4743 0.7273 0.086 Uiso 1 1 calc R . . .
C20 C 0.9952(5) 0.5081(2) 0.6929(3) 0.0635(17) Uani 1 1 d . . . .
H20 H 0.9560 0.4833 0.6790 0.076 Uiso 1 1 calc R . . .
C21 C 1.1458(5) 0.5048(2) 0.8368(4) 0.074(2) Uani 1 1 d . . . .
H21A H 1.0905 0.4875 0.8338 0.089 Uiso 1 1 calc R . . .
H21B H 1.1566 0.5252 0.8724 0.089 Uiso 1 1 calc R . . .
C22 C 1.2253(6) 0.4717(3) 0.8494(5) 0.101(3) Uani 1 1 d . . . .
H22A_a H 1.2221 0.4560 0.8108 0.121 Uiso 1 1 d R . A 1
H22B_a H 1.2827 0.4885 0.8641 0.121 Uiso 1 1 d R . A 1
C23_a C 1.2285(10) 0.4386(5) 0.8973(7) 0.191(8) Uani 1 1 d . . B 1
H23A_a H 1.2465 0.4545 0.9371 0.229 Uiso 1 1 d R . B 1
H23B_a H 1.1647 0.4294 0.8868 0.229 Uiso 1 1 d R . B 1
C24_a C 1.2930(14) 0.4000(5) 0.9046(8) 0.240(11) Uani 1 1 d . . B 1
H24A_a H 1.2663 0.3770 0.8738 0.360 Uiso 1 1 calc R . B 1
H24B_a H 1.3052 0.3871 0.9456 0.360 Uiso 1 1 calc R . B 1
H24C_a H 1.3493 0.4107 0.8992 0.360 Uiso 1 1 calc R . B 1
C25 C 1.0547(5) 0.6151(3) 0.9110(3) 0.0726(19) Uani 1 1 d . . . .
H25A H 1.0604 0.5854 0.9311 0.087 Uiso 1 1 calc R . . .
H25B H 0.9906 0.6240 0.8985 0.087 Uiso 1 1 calc R . . .
C26 C 1.1115(6) 0.6497(3) 0.9560(3) 0.077(2) Uani 1 1 d . . . .
H26A H 1.0781 0.6597 0.9840 0.092 Uiso 1 1 calc R . . .
H26B H 1.1680 0.6354 0.9810 0.092 Uiso 1 1 calc R . . .
C27 C 1.0593(6) 0.7243(3) 0.9047(3) 0.0911(19) Uani 1 1 d . . . .
H27A H 1.0855 0.7549 0.9083 0.109 Uiso 1 1 d R . C .
H27B H 1.0222 0.7225 0.9326 0.109 Uiso 1 1 d R . . .
C28_a C 0.9999(6) 0.7161(3) 0.8414(3) 0.0911(19) Uani 1 1 d D U C 1
H28A_a H 0.9555 0.6927 0.8423 0.109 Uiso 1 1 calc R . C 1
H28B_a H 0.9664 0.7440 0.8253 0.109 Uiso 1 1 calc R . C 1
C29 C 1.2201(6) 0.7130(3) 0.9651(3) 0.082(2) Uani 1 1 d . . . .
H29A H 1.2354 0.7385 0.9425 0.099 Uiso 1 1 calc R . . .
H29B H 1.2704 0.6913 0.9739 0.099 Uiso 1 1 calc R . . .
C30 C 1.2112(7) 0.7306(3) 1.0270(4) 0.106(3) Uani 1 1 d D U . .
H30A_b H 1.1551 0.7484 1.0177 0.128 Uiso 1 1 d R . D 2
H30B_b H 1.2058 0.7036 1.0507 0.128 Uiso 1 1 d R . D 2
C31_a C 1.2903(8) 0.7584(4) 1.0659(5) 0.146(4) Uani 1 1 d D U E 1
H31A_a H 1.2900 0.7879 1.0460 0.175 Uiso 1 1 calc R . E 1
H31B_a H 1.2825 0.7638 1.1065 0.175 Uiso 1 1 calc R . E 1
C32_a C 1.3786(10) 0.7365(7) 1.0746(9) 0.246(10) Uani 1 1 d D U E 1
H32A_a H 1.3908 0.7351 1.0352 0.369 Uiso 1 1 calc R . E 1
H32B_a H 1.3774 0.7061 1.0904 0.369 Uiso 1 1 calc R . E 1
H32C_a H 1.4259 0.7539 1.1038 0.369 Uiso 1 1 calc R . E 1
C33 C 0.7668(4) 0.5155(2) 0.3923(3) 0.0501(13) Uani 1 1 d . . . .
C34 C 0.6939(4) 0.5031(2) 0.3328(3) 0.0557(15) Uani 1 1 d . . . .
C35 C 0.6610(5) 0.5356(3) 0.2866(3) 0.0721(19) Uani 1 1 d . . . .
H35 H 0.6834 0.5654 0.2926 0.087 Uiso 1 1 calc R . . .
C36 C 0.5936(6) 0.5236(4) 0.2305(4) 0.097(3) Uani 1 1 d . . . .
H36 H 0.5726 0.5451 0.1987 0.116 Uiso 1 1 calc R . . .
C37 C 0.5599(6) 0.4811(4) 0.2232(5) 0.105(3) Uani 1 1 d . . . .
H37 H 0.5139 0.4737 0.1865 0.126 Uiso 1 1 calc R . . .
C38 C 0.5909(6) 0.4481(4) 0.2679(5) 0.097(3) Uani 1 1 d . . . .
H38 H 0.5668 0.4186 0.2614 0.116 Uiso 1 1 calc R . . .
C39 C 0.6590(5) 0.4592(3) 0.3234(4) 0.074(2) Uani 1 1 d . . . .
H39 H 0.6809 0.4370 0.3540 0.089 Uiso 1 1 calc R . . .
C40 C 0.7502(4) 0.49418(18) 0.5636(3) 0.0444(12) Uani 1 1 d . . . .
C41 C 0.7272(4) 0.44472(18) 0.5624(3) 0.0478(13) Uani 1 1 d . . . .
C42 C 0.6871(5) 0.4226(2) 0.5064(3) 0.0617(16) Uani 1 1 d . . . .
H42 H 0.6755 0.4384 0.4688 0.074 Uiso 1 1 calc R . . .
C43 C 0.6643(5) 0.3769(2) 0.5067(4) 0.082(2) Uani 1 1 d . . . .
H43 H 0.6368 0.3618 0.4692 0.098 Uiso 1 1 calc R . . .
C44 C 0.6822(6) 0.3537(2) 0.5624(5) 0.087(3) Uani 1 1 d . . . .
H44 H 0.6666 0.3229 0.5623 0.105 Uiso 1 1 calc R . . .
C45 C 0.7229(6) 0.3756(2) 0.6178(4) 0.082(2) Uani 1 1 d . . . .
H45 H 0.7358 0.3595 0.6553 0.098 Uiso 1 1 calc R . . .
C46 C 0.7447(5) 0.4214(2) 0.6180(3) 0.0636(17) Uani 1 1 d . . . .
H46 H 0.7713 0.4365 0.6557 0.076 Uiso 1 1 calc R . . .
C47 C 0.9347(4) 0.74813(18) 0.5591(3) 0.0470(13) Uani 1 1 d . . . .
C48 C 0.9145(4) 0.79485(19) 0.5305(3) 0.0535(14) Uani 1 1 d . . . .
C49 C 0.8637(5) 0.8007(2) 0.4692(3) 0.0648(17) Uani 1 1 d . . . .
H49 H 0.8426 0.7752 0.4441 0.078 Uiso 1 1 calc R . . .
C50 C 0.8436(6) 0.8441(3) 0.4442(4) 0.077(2) Uani 1 1 d . . . .
H50 H 0.8076 0.8479 0.4028 0.093 Uiso 1 1 calc R . . .
C51 C 0.8772(7) 0.8812(3) 0.4808(5) 0.094(3) Uani 1 1 d . . . .
H51 H 0.8658 0.9107 0.4646 0.113 Uiso 1 1 calc R . . .
C52 C 0.9268(7) 0.8743(2) 0.5405(5) 0.097(3) Uani 1 1 d D . . .
H52 H 0.9478 0.9000 0.5651 0.116 Uiso 1 1 calc R . . .
C53 C 0.9487(6) 0.8328(2) 0.5679(3) 0.0720(19) Uani 1 1 d . . . .
H53 H 0.9847 0.8298 0.6094 0.086 Uiso 1 1 calc R . . .
C54 C 0.7279(4) 0.6468(2) 0.7392(3) 0.0552(14) Uani 1 1 d . . . .
C58 C 0.4750(4) 0.7038(3) 0.7476(4) 0.149(5) Uani 1 1 d . . . .
H58 H 0.4199 0.7163 0.7493 0.179 Uiso 1 1 calc R . . .
C59 C 0.5575(6) 0.7177(2) 0.7902(3) 0.141(5) Uani 1 1 d G . . .
H59 H 0.5577 0.7395 0.8204 0.169 Uiso 1 1 calc R . . .
C60 C 0.6398(4) 0.69908(19) 0.7877(3) 0.102(3) Uani 1 1 d G . . .
H60 H 0.6950 0.7084 0.8162 0.122 Uiso 1 1 calc R . . .
C55 C 0.6395(3) 0.66653(17) 0.7425(2) 0.0682(18) Uani 1 1 d G . . .
C56 C 0.5570(4) 0.65263(19) 0.6999(2) 0.089(2) Uani 1 1 d G . . .
H56 H 0.5569 0.6308 0.6697 0.107 Uiso 1 1 calc R . . .
C57 C 0.4747(3) 0.6713(3) 0.7025(3) 0.118(4) Uani 1 1 d G . . .
H57 H 0.4195 0.6620 0.6739 0.142 Uiso 1 1 calc R . . .
C61 C 0.7967(5) 0.7434(2) 0.6708(3) 0.0577(15) Uani 1 1 d . . . .
C62 C 0.7406(3) 0.77596(15) 0.6947(2) 0.0615(16) Uani 1 1 d . . . .
C67 C 0.7830(3) 0.80280(19) 0.7467(2) 0.099(3) Uani 1 1 d G . . .
H67 H 0.8458 0.8002 0.7664 0.118 Uiso 1 1 calc R . . .
C66 C 0.7314(4) 0.8336(2) 0.7692(2) 0.118(4) Uani 1 1 d G . . .
H66 H 0.7598 0.8515 0.8039 0.142 Uiso 1 1 calc R . . .
C65 C 0.6375(4) 0.8375(2) 0.7397(3) 0.102(3) Uani 1 1 d G . . .
H65 H 0.6030 0.8581 0.7548 0.123 Uiso 1 1 calc R . . .
C64 C 0.5951(3) 0.8106(2) 0.6878(3) 0.108(3) Uani 1 1 d G . . .
H64 H 0.5323 0.8133 0.6681 0.130 Uiso 1 1 calc R . . .
C63 C 0.6466(3) 0.77988(17) 0.6653(2) 0.083(2) Uani 1 1 d G . . .
H63 H 0.6183 0.7619 0.6305 0.100 Uiso 1 1 calc R . . .
C68 C 0.8632(4) 0.53470(19) 0.7942(3) 0.0509(14) Uani 1 1 d . . . .
C69 C 0.8257(5) 0.5083(2) 0.8377(3) 0.0561(15) Uani 1 1 d . . . .
C70 C 0.8816(6) 0.4957(3) 0.8960(4) 0.090(3) Uani 1 1 d . . . .
H70 H 0.9437 0.5032 0.9088 0.108 Uiso 1 1 calc R . . .
C71 C 0.8440(8) 0.4718(4) 0.9351(4) 0.120(4) Uani 1 1 d . . . .
H71 H 0.8817 0.4633 0.9745 0.144 Uiso 1 1 calc R . . .
C72 C 0.7543(9) 0.4605(3) 0.9178(5) 0.113(4) Uani 1 1 d . . . .
H72 H 0.7304 0.4447 0.9451 0.135 Uiso 1 1 calc R . . .
C73 C 0.6992(7) 0.4724(3) 0.8600(5) 0.103(3) Uani 1 1 d . . . .
H73 H 0.6376 0.4641 0.8477 0.124 Uiso 1 1 calc R . . .
C74 C 0.7338(6) 0.4971(3) 0.8185(4) 0.085(2) Uani 1 1 d . . . .
H74 H 0.6957 0.5057 0.7793 0.101 Uiso 1 1 calc R . . .
C75 C 1.2013(4) 0.7339(2) 0.7564(3) 0.0541(14) Uani 1 1 d . . . .
C80 C 1.2662(4) 0.84314(17) 0.6940(2) 0.113(3) Uani 1 1 d . . . .
H80 H 1.2414 0.8632 0.6610 0.135 Uiso 1 1 calc R . . .
C81 C 1.2167(3) 0.80487(17) 0.7016(2) 0.085(2) Uani 1 1 d G . . .
H81 H 1.1587 0.7993 0.6736 0.102 Uiso 1 1 calc R . . .
C76 C 1.2538(3) 0.77492(13) 0.75099(19) 0.0531(14) Uani 1 1 d G . . .
C77 C 1.3403(3) 0.78324(15) 0.79283(19) 0.0671(18) Uani 1 1 d G . . .
H77 H 1.3652 0.7632 0.8259 0.080 Uiso 1 1 calc R . . .
C79 C 1.3899(3) 0.82152(18) 0.7853(3) 0.089(3) Uani 1 1 d G . . .
H79 H 1.4478 0.8271 0.8133 0.107 Uiso 1 1 calc R . . .
C78 C 1.3528(4) 0.85147(16) 0.7359(3) 0.106(3) Uani 1 1 d G . . .
H78 H 1.3859 0.8771 0.7308 0.127 Uiso 1 1 calc R . . .
C82 C 1.3250(5) 0.6118(3) 0.9220(3) 0.074(2) Uani 1 1 d . . . .
C85 C 1.5436(4) 0.6146(2) 0.8783(3) 0.114(3) Uani 1 1 d . . . .
H85 H 1.5697 0.6313 0.8529 0.137 Uiso 1 1 calc R . . .
C84 C 1.4565(4) 0.62578(17) 0.8807(3) 0.082(2) Uani 1 1 d G . . .
H84 H 1.4243 0.6500 0.8569 0.099 Uiso 1 1 calc R . . .
C1 C 1.4175(3) 0.60082(19) 0.9187(2) 0.0721(19) Uani 1 1 d G . . .
C88 C 1.4657(4) 0.5647(2) 0.9543(3) 0.117(4) Uani 1 1 d G . . .
H88 H 1.4396 0.5480 0.9797 0.140 Uiso 1 1 calc R . . .
C87 C 1.5527(4) 0.5535(2) 0.9519(3) 0.127(4) Uani 1 1 d G . . .
H87 H 1.5849 0.5293 0.9757 0.152 Uiso 1 1 calc R . . .
C86 C 1.5917(3) 0.5785(3) 0.9139(4) 0.125(4) Uani 1 1 d G . . .
H86 H 1.6500 0.5710 0.9123 0.150 Uiso 1 1 calc R . . .
N6 N 0.4987(11) 0.7423(4) 0.4394(8) 0.227(8) Uani 1 1 d D U . .
C102 C 0.5530(10) 0.7661(4) 0.4675(6) 0.143(5) Uani 1 1 d D U . .
C103 C 0.6309(10) 0.7963(4) 0.5015(6) 0.161(5) Uani 1 1 d D U . .
H10C H 0.6604 0.8080 0.4727 0.242 Uiso 1 1 calc R U . .
H10D H 0.6743 0.7790 0.5336 0.242 Uiso 1 1 calc R U . .
H10E H 0.6082 0.8214 0.5201 0.242 Uiso 1 1 calc R U . .

loop_
_atom_site_aniso_label
_atom_site_aniso_U_11
_atom_site_aniso_U_22
_atom_site_aniso_U_33
_atom_site_aniso_U_23
_atom_site_aniso_U_13
_atom_site_aniso_U_12
Dy1 0.04103(13) 0.04301(13) 0.03546(12) -0.00097(10) 0.01127(10) -0.00293(10)
Dy2 0.04546(15) 0.04328(13) 0.03730(13) 0.00063(10) 0.00583(10) -0.00443(11)
Fe1 0.0382(4) 0.0408(4) 0.0375(4) -0.0022(3) 0.0101(3) -0.0021(3)
Fe2 0.0372(4) 0.0405(4) 0.0376(4) -0.0002(3) 0.0102(3) -0.0026(3)
Fe3 0.0433(4) 0.0467(4) 0.0396(4) 0.0037(3) 0.0102(3) 0.0013(3)
Fe4 0.0451(4) 0.0569(5) 0.0390(4) 0.0024(3) 0.0064(3) -0.0019(4)
O1 0.0371(18) 0.0418(18) 0.0355(17) -0.0004(14) 0.0084(15) -0.0018(14)
O2 0.048(2) 0.0440(18) 0.0341(17) -0.0017(14) 0.0097(16) -0.0037(15)
O3 0.0365(18) 0.0488(19) 0.0372(18) -0.0027(15) 0.0059(15) 0.0016(15)
O4 0.041(2) 0.0436(18) 0.0395(18) 0.0018(15) 0.0047(15) -0.0029(15)
O5 0.0355(18) 0.0370(17) 0.0434(19) 0.0009(14) 0.0119(15) -0.0001(14)
O6 0.0383(19) 0.054(2) 0.0410(19) -0.0003(16) 0.0138(16) -0.0059(16)
O7 0.044(2) 0.052(2) 0.0391(19) 0.0002(16) 0.0105(16) -0.0025(16)
O8 0.046(2) 0.0393(18) 0.046(2) 0.0025(15) 0.0102(17) 0.0019(15)
O9 0.051(2) 0.060(2) 0.0350(18) 0.0013(16) 0.0142(17) -0.0041(18)
O10 0.051(2) 0.057(2) 0.0342(19) -0.0069(16) 0.0042(16) 0.0020(17)
O11 0.059(2) 0.049(2) 0.0386(19) -0.0056(16) 0.0136(17) -0.0026(17)
O12 0.082(3) 0.069(3) 0.060(3) -0.011(2) 0.010(2) 0.021(3)
O13 0.059(2) 0.0432(19) 0.047(2) -0.0012(16) 0.0172(18) -0.0048(17)
O14 0.064(3) 0.044(2) 0.049(2) 0.0003(17) 0.0121(19) -0.0107(18)
O15 0.054(2) 0.0404(19) 0.045(2) 0.0014(16) 0.0084(17) -0.0046(16)
O16 0.074(3) 0.043(2) 0.041(2) 0.0055(16) 0.0048(19) -0.0060(19)
O17 0.053(2) 0.070(3) 0.047(2) -0.0093(19) 0.0203(19) 0.005(2)
O18 0.070(3) 0.108(4) 0.054(3) -0.018(3) 0.020(2) -0.002(3)
O19 0.053(2) 0.056(2) 0.049(2) -0.0054(18) 0.0054(19) 0.0128(18)
O20 0.069(3) 0.079(3) 0.060(3) -0.026(2) 0.004(2) 0.015(2)
O21 0.056(2) 0.068(2) 0.041(2) 0.0123(18) 0.0154(19) -0.006(2)
O22 0.054(2) 0.061(2) 0.049(2) 0.0091(18) 0.0123(19) -0.0076(19)
O23 0.057(3) 0.077(3) 0.049(2) 0.004(2) -0.001(2) -0.032(2)
O24 0.050(2) 0.073(3) 0.058(3) 0.011(2) 0.003(2) -0.013(2)
O25 0.048(2) 0.075(3) 0.058(3) 0.011(2) 0.001(2) 0.004(2)
O26 0.118(6) 0.190(8) 0.125(6) 0.091(6) 0.055(5) 0.045(5)
N0AA 0.050(3) 0.053(3) 0.067(3) 0.003(2) 0.016(3) 0.011(2)
N1 0.039(2) 0.052(3) 0.045(2) 0.000(2) 0.006(2) 0.000(2)
N2 0.044(3) 0.051(3) 0.054(3) -0.005(2) 0.021(2) -0.005(2)
N4 0.064(3) 0.067(3) 0.040(3) -0.001(2) 0.010(2) -0.001(3)
C0AA 0.057(4) 0.083(4) 0.051(3) -0.004(3) 0.010(3) 0.016(3)
C1AA 0.049(3) 0.068(4) 0.064(4) -0.013(3) 0.012(3) 0.015(3)
C3 0.053(3) 0.058(3) 0.056(4) 0.012(3) -0.002(3) -0.001(3)
C4 0.047(3) 0.045(3) 0.066(4) 0.012(3) -0.012(3) 0.001(2)
C5 0.046(3) 0.063(3) 0.050(3) -0.009(3) 0.006(3) -0.003(3)
C6 0.051(4) 0.069(4) 0.065(4) -0.006(3) 0.013(3) -0.009(3)
C7 0.051(4) 0.081(5) 0.089(5) -0.018(4) 0.023(4) -0.013(3)
C8 0.067(5) 0.105(6) 0.130(8) -0.024(6) 0.034(5) -0.029(5)
C9 0.049(3) 0.046(3) 0.059(3) 0.005(2) 0.018(3) 0.006(2)
C10 0.049(3) 0.053(3) 0.056(3) -0.003(3) 0.024(3) 0.010(3)
C11 0.045(4) 0.120(6) 0.094(6) -0.042(5) 0.033(4) -0.023(4)
C12 0.044(4) 0.160(8) 0.063(4) -0.018(5) 0.021(3) -0.021(4)
C13 0.095(5) 0.066(4) 0.068(4) 0.010(3) 0.044(4) 0.012(4)
C14 0.162(6) 0.131(5) 0.084(4) 0.027(3) 0.068(4) 0.044(4)
C15 0.162(6) 0.131(5) 0.084(4) 0.027(3) 0.068(4) 0.044(4)
C16 0.162(6) 0.131(5) 0.084(4) 0.027(3) 0.068(4) 0.044(4)
C17 0.060(4) 0.066(4) 0.062(4) -0.002(3) 0.028(3) 0.001(3)
C18 0.045(3) 0.069(4) 0.056(3) 0.002(3) 0.011(3) 0.011(3)
C19 0.076(5) 0.057(4) 0.077(5) -0.010(3) 0.016(4) 0.007(3)
C20 0.069(4) 0.043(3) 0.070(4) -0.005(3) 0.010(3) 0.011(3)
C21 0.070(5) 0.069(4) 0.087(5) 0.034(4) 0.027(4) 0.020(3)
C22 0.098(7) 0.094(6) 0.105(7) 0.034(5) 0.022(5) 0.032(5)
C23_a 0.172(13) 0.203(14) 0.213(15) 0.147(13) 0.083(12) 0.111(11)
C24_a 0.34(3) 0.170(13) 0.176(15) 0.043(12) 0.032(16) 0.159(16)
C25 0.082(5) 0.095(5) 0.049(4) -0.004(3) 0.031(3) -0.016(4)
C26 0.093(6) 0.087(5) 0.056(4) -0.006(4) 0.031(4) -0.010(4)
C27 0.089(4) 0.120(5) 0.054(3) -0.019(3) 0.006(3) 0.035(4)
C28_a 0.089(4) 0.120(5) 0.054(3) -0.019(3) 0.006(3) 0.035(4)
C29 0.090(6) 0.087(5) 0.055(4) -0.011(4) 0.001(4) -0.010(4)
C30 0.114(6) 0.126(7) 0.058(4) -0.033(5) -0.005(4) 0.004(5)
C31_a 0.139(8) 0.165(10) 0.104(8) -0.042(7) -0.006(7) -0.034(7)
C32_a 0.132(8) 0.30(2) 0.25(2) -0.116(17) -0.029(9) 0.003(9)
C33 0.054(3) 0.060(3) 0.040(3) -0.008(3) 0.020(3) -0.003(3)
C34 0.057(4) 0.064(4) 0.049(3) -0.016(3) 0.022(3) -0.006(3)
C35 0.067(4) 0.091(5) 0.055(4) -0.014(4) 0.016(3) -0.002(4)
C36 0.074(5) 0.145(9) 0.061(5) -0.012(5) 0.007(4) 0.011(6)
C37 0.072(6) 0.150(9) 0.084(6) -0.044(7) 0.011(5) -0.016(6)
C38 0.081(6) 0.111(7) 0.109(7) -0.047(6) 0.045(6) -0.038(5)
C39 0.084(5) 0.081(5) 0.068(4) -0.023(4) 0.038(4) -0.020(4)
C40 0.041(3) 0.045(3) 0.050(3) -0.002(2) 0.019(2) -0.002(2)
C41 0.042(3) 0.043(3) 0.061(3) -0.001(2) 0.021(3) -0.004(2)
C42 0.071(4) 0.049(3) 0.067(4) -0.011(3) 0.024(3) -0.012(3)
C43 0.076(5) 0.061(4) 0.112(7) -0.024(4) 0.033(5) -0.019(4)
C44 0.085(6) 0.047(4) 0.137(8) 0.002(5) 0.046(6) -0.014(4)
C45 0.082(5) 0.056(4) 0.111(7) 0.022(4) 0.038(5) -0.008(4)
C46 0.067(4) 0.054(3) 0.076(4) 0.007(3) 0.031(4) -0.006(3)
C47 0.045(3) 0.044(3) 0.051(3) 0.006(2) 0.013(3) -0.002(2)
C48 0.067(4) 0.044(3) 0.054(3) 0.008(2) 0.024(3) 0.004(3)
C49 0.078(5) 0.059(4) 0.056(4) 0.014(3) 0.017(3) 0.006(3)
C50 0.090(5) 0.076(5) 0.069(5) 0.030(4) 0.028(4) 0.012(4)
C51 0.131(8) 0.053(4) 0.110(7) 0.036(4) 0.056(6) 0.033(5)
C52 0.138(8) 0.049(4) 0.109(7) 0.002(4) 0.048(6) 0.013(4)
C53 0.104(6) 0.047(3) 0.065(4) -0.001(3) 0.026(4) -0.001(3)
C54 0.059(4) 0.062(3) 0.050(3) -0.001(3) 0.024(3) 0.003(3)
C58 0.145(11) 0.166(12) 0.167(13) 0.010(10) 0.092(10) 0.074(10)
C59 0.167(12) 0.122(9) 0.160(12) -0.023(8) 0.090(10) 0.056(9)
C60 0.132(8) 0.094(6) 0.095(6) -0.005(5) 0.058(6) 0.020(6)
C55 0.088(5) 0.064(4) 0.069(4) 0.000(3) 0.049(4) 0.008(4)
C56 0.059(5) 0.113(6) 0.103(6) -0.011(5) 0.037(5) 0.010(4)
C57 0.082(6) 0.130(8) 0.153(10) 0.010(7) 0.052(7) 0.030(6)
C61 0.063(4) 0.049(3) 0.061(4) -0.002(3) 0.019(3) 0.004(3)
C62 0.058(4) 0.066(4) 0.054(3) -0.008(3) 0.007(3) 0.010(3)
C67 0.075(5) 0.107(6) 0.098(6) -0.045(5) 0.003(5) 0.023(5)
C66 0.093(7) 0.132(8) 0.112(7) -0.068(6) 0.006(6) 0.024(6)
C65 0.086(6) 0.118(7) 0.098(6) -0.033(5) 0.020(5) 0.032(5)
C64 0.074(5) 0.119(7) 0.121(8) -0.035(6) 0.013(5) 0.024(5)
C63 0.066(5) 0.089(5) 0.083(5) -0.023(4) 0.008(4) 0.013(4)
C68 0.064(4) 0.047(3) 0.047(3) -0.002(2) 0.023(3) -0.002(3)
C69 0.067(4) 0.059(3) 0.046(3) 0.012(3) 0.023(3) -0.001(3)
C70 0.089(6) 0.106(6) 0.071(5) 0.039(4) 0.018(4) -0.016(5)
C71 0.133(9) 0.151(9) 0.080(6) 0.065(6) 0.037(6) -0.011(7)
C72 0.145(10) 0.102(7) 0.122(8) 0.051(6) 0.087(8) 0.000(6)
C73 0.088(6) 0.117(7) 0.121(8) 0.043(6) 0.055(6) -0.008(5)
C74 0.078(5) 0.096(6) 0.084(5) 0.024(4) 0.031(4) -0.009(4)
C75 0.047(3) 0.059(3) 0.053(3) 0.005(3) 0.011(3) -0.009(3)
C80 0.129(8) 0.096(6) 0.104(7) 0.016(5) 0.022(6) -0.037(6)
C81 0.081(5) 0.084(5) 0.078(5) 0.014(4) 0.008(4) -0.034(4)
C76 0.053(3) 0.054(3) 0.052(3) -0.014(3) 0.015(3) -0.009(3)
C77 0.053(4) 0.065(4) 0.076(4) -0.020(3) 0.011(3) -0.008(3)
C79 0.057(4) 0.082(5) 0.127(7) -0.035(5) 0.027(5) -0.030(4)
C78 0.112(7) 0.084(6) 0.123(8) -0.014(5) 0.039(6) -0.047(5)
C82 0.062(4) 0.096(5) 0.059(4) 0.017(4) 0.010(3) 0.009(4)
C85 0.085(7) 0.112(7) 0.149(10) -0.014(7) 0.042(7) 0.000(6)
C84 0.075(5) 0.082(5) 0.088(6) -0.002(4) 0.022(4) 0.004(4)
C1 0.052(4) 0.089(5) 0.064(4) 0.002(4) 0.001(3) 0.002(3)
C88 0.081(6) 0.135(8) 0.123(8) 0.049(7) 0.014(6) 0.035(6)
C87 0.083(7) 0.145(10) 0.134(10) 0.015(8) 0.007(7) 0.042(7)
C86 0.075(6) 0.133(9) 0.144(10) -0.050(8) 0.001(7) 0.010(6)
N6 0.237(13) 0.148(10) 0.224(15) -0.012(9) -0.035(11) -0.038(9)
C102 0.172(11) 0.095(7) 0.132(10) 0.008(6) 0.004(8) 0.007(6)
C103 0.202(12) 0.134(9) 0.126(10) 0.006(7) 0.019(8) -0.034(8)

loop_
_atom_type_symbol
_atom_type_description
_atom_type_scat_dispersion_real
_atom_type_scat_dispersion_imag
_atom_type_scat_source
C C 0.0033 0.0016 'International Tables Vol C Tables 4.2.6.8 and 6.1.1.4'
H H 0.0000 0.0000 'International Tables Vol C Tables 4.2.6.8 and 6.1.1.4'
Dy Dy -0.1892 4.4098 'International Tables Vol C Tables 4.2.6.8 and 6.1.1.4'
Fe Fe 0.3463 0.8444 'International Tables Vol C Tables 4.2.6.8 and 6.1.1.4'
N N 0.0061 0.0033 'International Tables Vol C Tables 4.2.6.8 and 6.1.1.4'
O O 0.0106 0.0060 'International Tables Vol C Tables 4.2.6.8 and 6.1.1.4'

loop_
_geom_angle_atom_site_label_1
_geom_angle_atom_site_label_2
_geom_angle_atom_site_label_3
_geom_angle
Fe3 Dy1 Fe1 141.76(2)
O1 Dy1 Fe1 74.85(8)
O1 Dy1 Fe3 93.12(8)
O1 Dy1 O2 69.26(11)
O1 Dy1 O5 65.65(11)
O1 Dy1 O21 145.76(13)
O2 Dy1 Fe1 142.19(9)
O2 Dy1 Fe3 34.03(8)
O2 Dy1 O5 114.18(12)
O3 Dy1 Fe1 32.39(9)
O3 Dy1 Fe3 170.09(9)
O3 Dy1 O1 77.64(12)
O3 Dy1 O2 140.91(12)
O3 Dy1 O5 67.28(12)
O3 Dy1 O14 76.37(13)
O3 Dy1 O21 124.48(13)
O5 Dy1 Fe1 36.07(7)
O5 Dy1 Fe3 105.81(7)
O8 Dy1 Fe1 110.98(9)
O8 Dy1 Fe3 34.88(9)
O8 Dy1 O1 101.27(12)
O8 Dy1 O2 66.21(12)
O8 Dy1 O3 142.99(13)
O8 Dy1 O5 78.49(12)
O8 Dy1 O14 81.26(13)
O8 Dy1 O21 76.63(14)
O14 Dy1 Fe1 65.59(10)
O14 Dy1 Fe3 109.21(10)
O14 Dy1 O1 138.10(13)
O14 Dy1 O2 142.71(13)
O14 Dy1 O5 74.17(12)
O14 Dy1 O21 75.94(14)
O17 Dy1 Fe1 111.13(10)
O17 Dy1 Fe3 103.95(10)
O17 Dy1 O1 86.29(14)
O17 Dy1 O2 78.44(14)
O17 Dy1 O3 79.27(13)
O17 Dy1 O5 139.70(12)
O17 Dy1 O8 137.74(14)
O17 Dy1 O14 119.92(15)
O17 Dy1 O21 74.54(15)
O21 Dy1 Fe1 138.41(10)
O21 Dy1 Fe3 65.35(10)
O21 Dy1 O2 79.12(13)
O21 Dy1 O5 143.46(12)
Fe2 Dy2 Fe4 142.16(2)
O1 Dy2 Fe2 34.38(9)
O1 Dy2 Fe4 142.87(8)
O1 Dy2 O7 114.94(11)
O2 Dy2 Fe2 94.06(8)
O2 Dy2 Fe4 75.27(8)
O2 Dy2 O1 69.60(11)
O2 Dy2 O7 66.69(12)
O2 Dy2 O16 146.25(13)
O6 Dy2 Fe2 34.96(9)
O6 Dy2 Fe4 110.85(9)
O6 Dy2 O1 66.46(12)
O6 Dy2 O2 101.97(12)
O6 Dy2 O7 78.29(12)
O6 Dy2 O16 76.39(13)
O7 Dy2 Fe2 106.23(8)
O7 Dy2 Fe4 36.08(8)
O10 Dy2 Fe2 170.12(10)
O10 Dy2 Fe4 32.03(10)
O10 Dy2 O1 140.73(13)
O10 Dy2 O2 76.84(13)
O10 Dy2 O6 142.62(13)
O10 Dy2 O7 66.84(12)
O10 Dy2 O16 124.86(13)
O16 Dy2 Fe2 64.98(9)
O16 Dy2 Fe4 137.47(10)
O16 Dy2 O1 79.35(12)
O16 Dy2 O7 142.27(14)
O19 Dy2 Fe2 103.27(10)
O19 Dy2 Fe4 111.82(10)
O19 Dy2 O1 77.73(13)
O19 Dy2 O2 85.89(14)
O19 Dy2 O6 137.21(13)
O19 Dy2 O7 140.62(13)
O19 Dy2 O10 80.16(13)
O19 Dy2 O16 74.61(15)
O19 Dy2 O23 117.15(16)
O23 Dy2 Fe2 110.90(11)
O23 Dy2 Fe4 65.07(10)
O23 Dy2 O1 144.37(14)
O23 Dy2 O2 139.12(13)
O23 Dy2 O6 83.89(15)
O23 Dy2 O7 75.27(14)
O23 Dy2 O10 74.87(15)
O23 Dy2 O16 74.62(15)
O3 Fe1 Dy1 39.08(10)
O3 Fe1 O4 95.59(15)
O3 Fe1 O5 86.17(14)
O3 Fe1 O13 88.68(15)
O3 Fe1 N1 80.45(16)
O4 Fe1 Dy1 94.76(10)
O4 Fe1 O5 76.23(13)
O4 Fe1 N1 80.71(15)
O5 Fe1 Dy1 48.73(10)
O5 Fe1 N1 152.01(15)
O11 Fe1 Dy1 151.71(12)
O11 Fe1 O3 165.90(16)
O11 Fe1 O4 92.17(16)
O11 Fe1 O5 107.15(16)
O11 Fe1 O13 85.99(16)
O11 Fe1 N1 89.24(17)
O13 Fe1 Dy1 81.74(11)
O13 Fe1 O4 168.37(16)
O13 Fe1 O5 93.32(15)
O13 Fe1 N1 110.71(17)
N1 Fe1 Dy1 118.94(12)
O1 Fe2 Dy2 43.89(10)
O1 Fe2 O4 101.11(15)
O1 Fe2 O5 85.14(14)
O1 Fe2 O6 82.53(14)
O1 Fe2 O15 99.26(15)
O1 Fe2 N2 155.94(16)
O4 Fe2 Dy2 142.58(11)
O4 Fe2 O5 76.56(14)
O4 Fe2 O15 88.14(14)
O4 Fe2 N2 95.39(17)
O5 Fe2 Dy2 106.73(10)
O5 Fe2 N2 81.79(15)
O6 Fe2 Dy2 42.52(11)
O6 Fe2 O4 173.85(15)
O6 Fe2 O5 98.96(14)
O6 Fe2 O15 96.20(15)
O6 Fe2 N2 79.68(16)
O15 Fe2 Dy2 86.15(11)
O15 Fe2 O5 164.65(14)
O15 Fe2 N2 98.65(17)
N2 Fe2 Dy2 122.03(12)
O2 Fe3 Dy1 43.99(10)
O2 Fe3 O7 86.45(15)
O2 Fe3 O8 81.79(14)
O2 Fe3 O9 102.23(16)
O2 Fe3 O22 99.14(17)
O2 Fe3 N0AA 155.67(18)
O7 Fe3 Dy1 107.58(10)
O7 Fe3 N0AA 81.69(18)
O8 Fe3 Dy1 41.42(11)
O8 Fe3 O7 99.65(15)
O8 Fe3 N0AA 79.38(17)
O9 Fe3 Dy1 143.93(12)
O9 Fe3 O7 76.09(15)
O9 Fe3 O8 173.82(17)
O9 Fe3 N0AA 95.45(18)
O22 Fe3 Dy1 85.68(12)
O22 Fe3 O7 165.06(16)
O22 Fe3 O8 94.87(16)
O22 Fe3 O9 89.16(16)
O22 Fe3 N0AA 97.69(19)
N0AA Fe3 Dy1 120.62(14)
O7 Fe4 Dy2 48.53(10)
O7 Fe4 N4 151.34(18)
O9 Fe4 Dy2 94.23(11)
O9 Fe4 O7 76.04(15)
O9 Fe4 O24 172.14(18)
O9 Fe4 N4 80.13(18)
O10 Fe4 Dy2 38.75(10)
O10 Fe4 O7 85.51(15)
O10 Fe4 O9 94.54(17)
O10 Fe4 O24 86.28(17)
O10 Fe4 N4 80.70(17)
O24 Fe4 Dy2 81.50(11)
O24 Fe4 O7 96.26(17)
O24 Fe4 N4 107.7(2)
O25 Fe4 Dy2 146.67(15)
O25 Fe4 O7 104.88(18)
O25 Fe4 O9 97.77(18)
O25 Fe4 O10 165.49(18)
O25 Fe4 O24 82.58(18)
O25 Fe4 N4 93.8(2)
N4 Fe4 Dy2 118.87(14)
Dy1 O1 Dy2 108.65(13)
Dy1 O1 H1 111.7
Dy2 O1 H1 111.7
Fe2 O1 Dy1 110.79(15)
Fe2 O1 Dy2 101.73(14)
Fe2 O1 H1 111.7
Dy1 O2 H2 112.0
Dy2 O2 Dy1 108.45(13)
Dy2 O2 H2 112.0
Fe3 O2 Dy1 101.98(14)
Fe3 O2 Dy2 109.96(17)
Fe3 O2 H2 112.0
Fe1 O3 Dy1 108.53(15)
C0AA O3 Dy1 125.9(3)
C0AA O3 Fe1 116.0(3)
Fe2 O4 Fe1 104.80(15)
C4 O4 Fe1 118.4(3)
C4 O4 Fe2 128.7(3)
Fe1 O5 Dy1 95.20(13)
Fe1 O5 Fe2 100.62(14)
Fe2 O5 Dy1 98.10(13)
C9 O5 Dy1 128.2(3)
C9 O5 Fe1 120.8(3)
C9 O5 Fe2 109.0(3)
Fe2 O6 Dy2 102.52(15)
C12 O6 Dy2 131.9(4)
C12 O6 Fe2 112.5(4)
Fe3 O7 Dy2 96.57(14)
Fe4 O7 Dy2 95.40(14)
Fe4 O7 Fe3 100.06(16)
C17 O7 Dy2 131.6(3)
C17 O7 Fe3 110.3(3)
C17 O7 Fe4 117.3(3)
Fe3 O8 Dy1 103.70(16)
C20 O8 Dy1 129.5(4)
C20 O8 Fe3 112.8(3)
Fe3 O9 Fe4 105.57(17)
C25 O9 Fe3 127.9(4)
C25 O9 Fe4 118.8(4)
Fe4 O10 Dy2 109.22(17)
C28_a O10 Dy2 128.9(4)
C28_a O10 Fe4 115.8(4)
C33 O11 Fe1 132.3(4)
C40 O13 Fe1 128.8(3)
C40 O14 Dy1 137.7(4)
C47 O15 Fe2 124.3(3)
C47 O16 Dy2 137.9(3)
C54 O17 Dy1 136.6(4)
C61 O19 Dy2 134.4(4)
C68 O21 Dy1 137.7(4)
C68 O22 Fe3 126.1(4)
C75 O23 Dy2 137.3(4)
C75 O24 Fe4 126.5(4)
C82 O25 Fe4 145.4(5)
C18 N0AA Fe3 104.9(3)
C18 N0AA C19 109.9(5)
C18 N0AA C21 112.1(5)
C19 N0AA Fe3 106.5(4)
C21 N0AA Fe3 109.3(4)
C21 N0AA C19 113.7(5)
C1AA N1 Fe1 106.3(3)
C3 N1 Fe1 102.8(3)
C3 N1 C1AA 113.1(5)
C5 N1 Fe1 118.5(3)
C5 N1 C1AA 109.2(5)
C5 N1 C3 107.0(4)
C10 N2 Fe2 105.9(3)
C10 N2 C11 109.0(5)
C10 N2 C13 111.5(5)
C11 N2 Fe2 106.0(4)
C13 N2 Fe2 110.3(4)
C13 N2 C11 113.7(6)
C26 N4 Fe4 105.9(4)
C26 N4 C27 114.0(7)
C26 N4 C29 110.2(5)
C27 N4 Fe4 107.0(4)
C27 N4 C29 109.3(6)
C29 N4 Fe4 110.3(4)
O3 C0AA H0AA 109.4
O3 C0AA H0AB 109.4
O3 C0AA C1AA 111.1(5)
H0AA C0AA H0AB 108.0
C1AA C0AA H0AA 109.4
C1AA C0AA H0AB 109.4
N1 C1AA H1AA 109.1
N1 C1AA H1AB 109.1
C0AA C1AA N1 112.4(5)
C0AA C1AA H1AA 109.1
C0AA C1AA H1AB 109.1
H1AA C1AA H1AB 107.8
N1 C3 H3A 109.0
N1 C3 H3B 109.0
N1 C3 C4 112.8(5)
H3A C3 H3B 107.8
C4 C3 H3A 109.0
C4 C3 H3B 109.0
O4 C4 C3 108.1(5)
O4 C4 H4 125.9
C3 C4 H4 125.9
N1 C5 H5A 108.3
N1 C5 H5B 108.3
N1 C5 C6 116.1(5)
H5A C5 H5B 107.4
C6 C5 H5A 108.3
C6 C5 H5B 108.3
C5 C6 H6A 109.7
C5 C6 H6B 109.7
C5 C6 C7 109.9(6)
H6A C6 H6B 108.2
C7 C6 H6A 109.7
C7 C6 H6B 109.7
C6 C7 H7A 109.3
C6 C7 H7B 109.3
C6 C7 C8 111.6(7)
H7A C7 H7B 108.0
C8 C7 H7A 109.3
C8 C7 H7B 109.3
C7 C8 H8A 109.5
C7 C8 H8B 109.5
C7 C8 H8C 109.5
H8A C8 H8B 109.5
H8A C8 H8C 109.5
H8B C8 H8C 109.5
O5 C9 H9A 109.5
O5 C9 H9B 109.5
O5 C9 C10 110.8(4)
H9A C9 H9B 108.1
C10 C9 H9A 109.5
C10 C9 H9B 109.5
N2 C10 C9 111.0(5)
N2 C10 H10A 109.4
N2 C10 H10B 109.4
C9 C10 H10A 109.4
C9 C10 H10B 109.4
H10A C10 H10B 108.0
N2 C11 H11A 108.9
N2 C11 H11B 108.9
H11A C11 H11B 107.7
C12 C11 N2 113.4(6)
C12 C11 H11A 108.9
C12 C11 H11B 108.9
O6 C12 C11 112.6(6)
O6 C12 H12 123.7
C11 C12 H12 123.7
N2 C13 H13A 107.9
N2 C13 H13B 107.9
N2 C13 C14 117.6(6)
H13A C13 H13B 107.2
C14 C13 H13A 107.9
C14 C13 H13B 107.9
C13 C14 H14A 108.5
C13 C14 H14B 108.5
H14A C14 H14B 107.5
C15 C14 C13 114.9(8)
C15 C14 H14A 108.5
C15 C14 H14B 108.5
C14 C15 H15A 106.0
C14 C15 H15B 106.0
C14 C15 C16 125.3(9)
H15A C15 H15B 106.3
C16 C15 H15A 106.0
C16 C15 H15B 106.0
C15 C16 H16A 109.5
C15 C16 H16B 109.5
C15 C16 H16C 109.5
H16A C16 H16B 109.5
H16A C16 H16C 109.5
H16B C16 H16C 109.5
O7 C17 H17A 109.6
O7 C17 H17B 109.6
O7 C17 C18 110.2(5)
H17A C17 H17B 108.1
C18 C17 H17A 109.6
C18 C17 H17B 109.6
N0AA C18 C17 111.3(5)
N0AA C18 H18A 109.4
N0AA C18 H18B 109.4
C17 C18 H18A 109.4
C17 C18 H18B 109.4
H18A C18 H18B 108.0
N0AA C19 H19A 109.6
N0AA C19 H19B 109.6
H19A C19 H19B 108.1
C20 C19 N0AA 110.5(6)
C20 C19 H19A 109.6
C20 C19 H19B 109.6
O8 C20 C19 107.8(5)
O8 C20 H20 126.1
C19 C20 H20 126.1
N0AA C21 H21A 108.4
N0AA C21 H21B 108.4
N0AA C21 C22 115.7(7)
H21A C21 H21B 107.4
C22 C21 H21A 108.4
C22 C21 H21B 108.4
C21 C22 H22A_a 108.5
C21 C22 H22B_a 109.5
H22A_a C22 H22B_a 109.5
C23_a C22 C21 114.2(9)
C23_a C22 H22A_a 109.6
C23_a C22 H22B_a 105.5
C22 C23_a H23A_a 107.9
C22 C23_a H23B_a 102.0
C22 C23_a C24_a 117.7(13)
H23A_a C23_a H23B_a 109.5
C24_a C23_a H23A_a 105.9
C24_a C23_a H23B_a 113.7
C23_a C24_a H24A_a 109.5
C23_a C24_a H24B_a 109.5
C23_a C24_a H24C_a 109.5
H24A_a C24_a H24B_a 109.5
H24A_a C24_a H24C_a 109.5
H24B_a C24_a H24C_a 109.5
O9 C25 H25A 109.7
O9 C25 H25B 109.7
O9 C25 C26 109.9(6)
H25A C25 H25B 108.2
C26 C25 H25A 109.7
C26 C25 H25B 109.7
N4 C26 C25 112.5(6)
N4 C26 H26A 109.1
N4 C26 H26B 109.1
C25 C26 H26A 109.1
C25 C26 H26B 109.1
H26A C26 H26B 107.8
N4 C27 H27A 109.5
N4 C27 H27B 109.1
H27A C27 H27B 107.9
C28_a C27 N4 111.7(6)
C28_a C27 H27A 110.5
C28_a C27 H27B 108.1
O10 C28_a C27 112.7(7)
O10 C28_a H28A_a 109.1
O10 C28_a H28B_a 109.1
C27 C28_a H28A_a 109.1
C27 C28_a H28B_a 109.1
H28A_a C28_a H28B_a 107.8
N4 C29 H29A 108.9
N4 C29 H29B 108.9
N4 C29 C30 113.5(7)
H29A C29 H29B 107.7
C30 C29 H29A 108.9
C30 C29 H29B 108.9
C29 C30 H30A_b 107.7
C29 C30 H30B_b 105.9
H30A_b C30 H30B_b 109.5
C31_a C30 C29 115.5(9)
C30 C31_a H31A_a 109.0
C30 C31_a H31B_a 109.0
H31A_a C31_a H31B_a 107.8
C32_a C31_a C30 113.1(11)
C32_a C31_a H31A_a 109.0
C32_a C31_a H31B_a 109.0
C31_a C32_a H32A_a 109.5
C31_a C32_a H32B_a 109.5
C31_a C32_a H32C_a 109.5
H32A_a C32_a H32B_a 109.5
H32A_a C32_a H32C_a 109.5
H32B_a C32_a H32C_a 109.5
O11 C33 C34 114.3(5)
O12 C33 O11 125.3(5)
O12 C33 C34 120.3(5)
C35 C34 C33 120.3(6)
C39 C34 C33 120.6(6)
C39 C34 C35 119.2(6)
C34 C35 H35 119.9
C34 C35 C36 120.1(8)
C36 C35 H35 119.9
C35 C36 H36 120.3
C37 C36 C35 119.4(9)
C37 C36 H36 120.3
C36 C37 H37 119.0
C36 C37 C38 122.1(8)
C38 C37 H37 119.0
C37 C38 H38 120.4
C37 C38 C39 119.2(8)
C39 C38 H38 120.4
C34 C39 C38 120.0(8)
C34 C39 H39 120.0
C38 C39 H39 120.0
O13 C40 C41 115.9(5)
O14 C40 O13 125.0(5)
O14 C40 C41 119.1(5)
C42 C41 C40 120.5(5)
C46 C41 C40 119.1(5)
C46 C41 C42 120.4(5)
C41 C42 H42 120.3
C41 C42 C43 119.4(7)
C43 C42 H42 120.3
C42 C43 H43 120.0
C44 C43 C42 120.0(8)
C44 C43 H43 120.0
C43 C44 H44 119.7
C45 C44 C43 120.6(7)
C45 C44 H44 119.7
C44 C45 H45 120.1
C44 C45 C46 119.8(8)
C46 C45 H45 120.1
C41 C46 C45 119.9(7)
C41 C46 H46 120.0
C45 C46 H46 120.0
O15 C47 C48 115.9(5)
O16 C47 O15 125.8(5)
O16 C47 C48 118.3(5)
C49 C48 C47 121.5(5)
C49 C48 C53 120.0(6)
C53 C48 C47 118.5(5)
C48 C49 H49 119.6
C48 C49 C50 120.7(7)
C50 C49 H49 119.6
C49 C50 H50 120.4
C51 C50 C49 119.2(7)
C51 C50 H50 120.4
C50 C51 H51 120.7
C52 C51 C50 118.6(7)
C52 C51 H51 120.7
C51 C52 H52 117.4
C51 C52 C53 125.1(8)
C53 C52 H52 117.4
C48 C53 H53 121.8
C52 C53 C48 116.4(7)
C52 C53 H53 121.8
O17 C54 O18 124.6(6)
O17 C54 C55 116.8(5)
O18 C54 C55 118.6(5)
C59 C58 H58 120.0
C59 C58 C57 120.0
C57 C58 H58 120.0
C58 C59 H59 120.0
C60 C59 C58 120.0
C60 C59 H59 120.0
C59 C60 H60 120.0
C59 C60 C55 120.0
C55 C60 H60 120.0
C60 C55 C54 120.1(4)
C60 C55 C56 120.0
C56 C55 C54 119.9(4)
C55 C56 H56 120.0
C57 C56 C55 120.0
C57 C56 H56 120.0
C58 C57 H57 120.0
C56 C57 C58 120.0
C56 C57 H57 120.0
O19 C61 C62 118.5(5)
O20 C61 O19 124.3(6)
O20 C61 C62 117.2(5)
C67 C62 C61 119.4(4)
C67 C62 C63 120.0
C63 C62 C61 120.6(4)
C62 C67 H67 120.0
C66 C67 C62 120.0
C66 C67 H67 120.0
C67 C66 H66 120.0
C67 C66 C65 120.0
C65 C66 H66 120.0
C66 C65 H65 120.0
C64 C65 C66 120.0
C64 C65 H65 120.0
C65 C64 H64 120.0
C63 C64 C65 120.0
C63 C64 H64 120.0
C62 C63 H63 120.0
C64 C63 C62 120.0
C64 C63 H63 120.0
O21 C68 O22 125.1(5)
O21 C68 C69 120.6(6)
O22 C68 C69 114.4(5)
C70 C69 C68 120.6(6)
C70 C69 C74 120.7(6)
C74 C69 C68 118.6(6)
C69 C70 H70 120.6
C69 C70 C71 118.8(8)
C71 C70 H70 120.6
C70 C71 H71 119.0
C72 C71 C70 121.9(9)
C72 C71 H71 119.0
C71 C72 H72 120.3
C71 C72 C73 119.3(8)
C73 C72 H72 120.3
C72 C73 H73 119.4
C72 C73 C74 121.1(9)
C74 C73 H73 119.4
C69 C74 C73 118.0(8)
C69 C74 H74 121.0
C73 C74 H74 121.0
O23 C75 O24 124.8(5)
O23 C75 C76 118.4(5)
O24 C75 C76 116.8(5)
C81 C80 H80 120.0
C81 C80 C78 120.0
C78 C80 H80 120.0
C80 C81 H81 120.0
C80 C81 C76 120.0
C76 C81 H81 120.0
C81 C76 C75 118.7(4)
C81 C76 C77 120.0
C77 C76 C75 121.3(4)
C76 C77 H77 120.0
C79 C77 C76 120.0
C79 C77 H77 120.0
C77 C79 H79 120.0
C78 C79 C77 120.0
C78 C79 H79 120.0
C80 C78 H78 120.0
C79 C78 C80 120.0
C79 C78 H78 120.0
O25 C82 C1 116.1(6)
O26 C82 O25 123.6(8)
O26 C82 C1 120.3(7)
C84 C85 H85 120.0
C84 C85 C86 120.0
C86 C85 H85 120.0
C85 C84 H84 120.0
C85 C84 C1 120.0
C1 C84 H84 120.0
C84 C1 C82 121.2(5)
C84 C1 C88 120.0
C88 C1 C82 118.8(5)
C1 C88 H88 120.0
C1 C88 C87 120.0
C87 C88 H88 120.0
C88 C87 H87 120.0
C86 C87 C88 120.0
C86 C87 H87 120.0
C85 C86 H86 120.0
C87 C86 C85 120.0
C87 C86 H86 120.0
N6 C102 C103 175(2)
C102 C103 H10C 109.5
C102 C103 H10D 109.5
C102 C103 H10E 109.5
H10C C103 H10D 109.5
H10C C103 H10E 109.5
H10D C103 H10E 109.5

loop_
_geom_bond_atom_site_label_1
_geom_bond_atom_site_label_2
_geom_bond_distance
Dy1 Fe1 3.4671(9)
Dy1 Fe3 3.3763(9)
Dy1 O1 2.362(3)
Dy1 O2 2.397(3)
Dy1 O3 2.305(3)
Dy1 O5 2.617(4)
Dy1 O8 2.299(4)
Dy1 O14 2.324(4)
Dy1 O17 2.276(4)
Dy1 O21 2.391(4)
Dy2 Fe2 3.3664(8)
Dy2 Fe4 3.4789(9)
Dy2 O1 2.384(3)
Dy2 O2 2.354(4)
Dy2 O6 2.331(4)
Dy2 O7 2.618(4)
Dy2 O10 2.306(3)
Dy2 O16 2.368(4)
Dy2 O19 2.293(4)
Dy2 O23 2.303(4)
Fe1 O3 1.959(4)
Fe1 O4 2.007(3)
Fe1 O5 2.050(3)
Fe1 O11 1.953(4)
Fe1 O13 1.996(4)
Fe1 N1 2.226(4)
Fe2 O1 1.941(4)
Fe2 O4 1.983(3)
Fe2 O5 2.058(3)
Fe2 O6 1.976(3)
Fe2 O15 1.992(4)
Fe2 N2 2.207(5)
Fe3 O2 1.932(4)
Fe3 O7 2.070(4)
Fe3 O8 1.987(4)
Fe3 O9 1.979(4)
Fe3 O22 1.978(4)
Fe3 N0AA 2.201(5)
Fe4 O7 2.058(4)
Fe4 O9 1.994(4)
Fe4 O10 1.954(4)
Fe4 O24 2.029(4)
Fe4 O25 1.940(4)
Fe4 N4 2.197(5)
O1 H1 0.9800
O2 H2 0.9803
O3 C0AA 1.394(7)
O4 C4 1.407(6)
O5 C9 1.432(6)
O6 C12 1.392(8)
O7 C17 1.423(7)
O8 C20 1.395(7)
O9 C25 1.417(7)
O10 C28_a 1.400(8)
O11 C33 1.291(7)
O12 C33 1.207(7)
O13 C40 1.271(6)
O14 C40 1.246(6)
O15 C47 1.273(6)
O16 C47 1.240(6)
O17 C54 1.256(7)
O18 C54 1.257(7)
O19 C61 1.282(7)
O20 C61 1.248(7)
O21 C68 1.227(7)
O22 C68 1.296(7)
O23 C75 1.235(7)
O24 C75 1.274(7)
O25 C82 1.288(8)
O26 C82 1.213(9)
N0AA C18 1.464(8)
N0AA C19 1.516(8)
N0AA C21 1.491(8)
N1 C1AA 1.493(8)
N1 C3 1.483(8)
N1 C5 1.479(7)
N2 C10 1.468(7)
N2 C11 1.503(8)
N2 C13 1.475(8)
N4 C26 1.477(9)
N4 C27 1.479(9)
N4 C29 1.511(9)
C0AA H0AA 0.9700
C0AA H0AB 0.9700
C0AA C1AA 1.485(8)
C1AA H1AA 0.9700
C1AA H1AB 0.9700
C3 H3A 0.9700
C3 H3B 0.9700
C3 C4 1.528(8)
C4 H4 0.9300
C5 H5A 0.9700
C5 H5B 0.9700
C5 C6 1.487(9)
C6 H6A 0.9700
C6 H6B 0.9700
C6 C7 1.499(9)
C7 H7A 0.9700
C7 H7B 0.9700
C7 C8 1.541(11)
C8 H8A 0.9600
C8 H8B 0.9600
C8 H8C 0.9600
C9 H9A 0.9700
C9 H9B 0.9700
C9 C10 1.490(8)
C10 H10A 0.9700
C10 H10B 0.9700
C11 H11A 0.9700
C11 H11B 0.9700
C11 C12 1.413(10)
C12 H12 0.9300
C13 H13A 0.9700
C13 H13B 0.9700
C13 C14 1.519(11)
C14 H14A 0.9700
C14 H14B 0.9700
C14 C15 1.425(12)
C15 H15A 0.9700
C15 H15B 0.9700
C15 C16 1.466(12)
C16 H16A 0.9600
C16 H16B 0.9600
C16 H16C 0.9600
C17 H17A 0.9700
C17 H17B 0.9700
C17 C18 1.494(9)
C18 H18A 0.9700
C18 H18B 0.9700
C19 H19A 0.9700
C19 H19B 0.9700
C19 C20 1.476(9)
C20 H20 0.9300
C21 H21A 0.9700
C21 H21B 0.9700
C21 C22 1.512(10)
C22 H22A_a 0.9701
C22 H22B_a 0.9698
C22 C23_a 1.436(13)
C23_a H23A_a 0.9706
C23_a H23B_a 0.9698
C23_a C24_a 1.474(16)
C24_a H24A_a 0.9600
C24_a H24B_a 0.9600
C24_a H24C_a 0.9600
C25 H25A 0.9700
C25 H25B 0.9700
C25 C26 1.504(10)
C26 H26A 0.9700
C26 H26B 0.9700
C27 H27A 0.9698
C27 H27B 0.9701
C27 C28_a 1.454(9)
C28_a H28A_a 0.9700
C28_a H28B_a 0.9700
C29 H29A 0.9700
C29 H29B 0.9700
C29 C30 1.531(11)
C30 H30A_b 0.9699
C30 H30B_b 0.9700
C30 C31_a 1.494(11)
C31_a H31A_a 0.9700
C31_a H31B_a 0.9700
C31_a C32_a 1.453(11)
C32_a H32A_a 0.9600
C32_a H32B_a 0.9600
C32_a H32C_a 0.9600
C33 C34 1.498(8)
C34 C35 1.382(10)
C34 C39 1.379(9)
C35 H35 0.9300
C35 C36 1.406(10)
C36 H36 0.9300
C36 C37 1.332(13)
C37 H37 0.9300
C37 C38 1.369(14)
C38 H38 0.9300
C38 C39 1.395(11)
C39 H39 0.9300
C40 C41 1.484(7)
C41 C42 1.379(8)
C41 C46 1.376(9)
C42 H42 0.9300
C42 C43 1.380(9)
C43 H43 0.9300
C43 C44 1.375(12)
C44 H44 0.9300
C44 C45 1.368(12)
C45 H45 0.9300
C45 C46 1.378(9)
C46 H46 0.9300
C47 C48 1.498(7)
C48 C49 1.369(8)
C48 C53 1.391(9)
C49 H49 0.9300
C49 C50 1.381(9)
C50 H50 0.9300
C50 C51 1.362(12)
C51 H51 0.9300
C51 C52 1.339(12)
C52 H52 0.9300
C52 C53 1.353(10)
C53 H53 0.9300
C54 C55 1.494(7)
C58 H58 0.9300
C58 C59 1.3900
C58 C57 1.3900
C59 H59 0.9300
C59 C60 1.3900
C60 H60 0.9300
C60 C55 1.3900
C55 C56 1.3900
C56 H56 0.9300
C56 C57 1.3900
C57 H57 0.9300
C61 C62 1.491(7)
C62 C67 1.3900
C62 C63 1.3900
C67 H67 0.9300
C67 C66 1.3900
C66 H66 0.9300
C66 C65 1.3900
C65 H65 0.9300
C65 C64 1.3900
C64 H64 0.9300
C64 C63 1.3900
C63 H63 0.9300
C68 C69 1.495(8)
C69 C70 1.376(9)
C69 C74 1.377(10)
C70 H70 0.9300
C70 C71 1.379(11)
C71 H71 0.9300
C71 C72 1.349(14)
C72 H72 0.9300
C72 C73 1.357(14)
C73 H73 0.9300
C73 C74 1.407(11)
C74 H74 0.9300
C75 C76 1.468(6)
C80 H80 0.9300
C80 C81 1.3900
C80 C78 1.3900
C81 H81 0.9300
C81 C76 1.3900
C76 C77 1.3900
C77 H77 0.9300
C77 C79 1.3900
C79 H79 0.9300
C79 C78 1.3900
C78 H78 0.9300
C82 C1 1.477(9)
C85 H85 0.9300
C85 C84 1.3900
C85 C86 1.3900
C84 H84 0.9300
C84 C1 1.3900
C1 C88 1.3900
C88 H88 0.9300
C88 C87 1.3900
C87 H87 0.9300
C87 C86 1.3900
C86 H86 0.9300
N6 C102 1.118(12)
C102 C103 1.490(13)
C103 H10C 0.9600
C103 H10D 0.9600
C103 H10E 0.9600

loop_
_geom_torsion_atom_site_label_1
_geom_torsion_atom_site_label_2
_geom_torsion_atom_site_label_3
_geom_torsion_atom_site_label_4
_geom_torsion
Dy1 O3 C0AA C1AA -177.7(4)
Dy1 O5 C9 C10 -162.1(3)
Dy1 O8 C20 C19 174.8(4)
Dy1 O14 C40 O13 14.7(9)
Dy1 O14 C40 C41 -168.4(4)
Dy1 O17 C54 O18 4.0(10)
Dy1 O17 C54 C55 -176.7(4)
Dy1 O21 C68 O22 -4.5(10)
Dy1 O21 C68 C69 175.8(4)
Dy2 O6 C12 C11 -179.1(5)
Dy2 O7 C17 C18 -159.8(4)
Dy2 O10 C28_a C27 -176.1(5)
Dy2 O16 C47 O15 -14.2(10)
Dy2 O16 C47 C48 164.8(4)
Dy2 O19 C61 O20 4.5(10)
Dy2 O19 C61 C62 -177.9(4)
Dy2 O23 C75 O24 32.7(11)
Dy2 O23 C75 C76 -147.6(5)
Fe1 O3 C0AA C1AA 40.1(7)
Fe1 O4 C4 C3 -24.8(7)
Fe1 O5 C9 C10 70.9(5)
Fe1 O11 C33 O12 -57.7(9)
Fe1 O11 C33 C34 123.5(5)
Fe1 O13 C40 O14 -3.0(8)
Fe1 O13 C40 C41 180.0(4)
Fe1 N1 C1AA C0AA 20.6(6)
Fe1 N1 C3 C4 -41.3(6)
Fe1 N1 C5 C6 52.5(7)
Fe2 O4 C4 C3 -168.5(4)
Fe2 O5 C9 C10 -44.7(5)
Fe2 O6 C12 C11 -45.7(9)
Fe2 O15 C47 O16 10.2(8)
Fe2 O15 C47 C48 -168.8(4)
Fe2 N2 C10 C9 -31.8(5)
Fe2 N2 C11 C12 -12.6(8)
Fe2 N2 C13 C14 -171.8(7)
Fe3 O7 C17 C18 -40.3(6)
Fe3 O8 C20 C19 -52.3(6)
Fe3 O9 C25 C26 -165.1(5)
Fe3 O22 C68 O21 3.9(9)
Fe3 O22 C68 C69 -176.5(4)
Fe3 N0AA C18 C17 -37.1(6)
Fe3 N0AA C19 C20 -23.0(7)
Fe3 N0AA C21 C22 -174.0(6)
Fe4 O7 C17 C18 73.3(6)
Fe4 O9 C25 C26 -20.4(8)
Fe4 O10 C28_a C27 34.6(9)
Fe4 O24 C75 O23 -15.6(10)
Fe4 O24 C75 C76 164.7(4)
Fe4 O25 C82 O26 -18.9(16)
Fe4 O25 C82 C1 159.2(6)
Fe4 N4 C26 C25 -36.4(7)
Fe4 N4 C27 C28_a 24.9(9)
Fe4 N4 C29 C30 -177.9(6)
O3 C0AA C1AA N1 -39.1(8)
O5 C9 C10 N2 52.5(6)
O7 C17 C18 N0AA 53.6(7)
O9 C25 C26 N4 38.3(9)
O11 C33 C34 C35 36.9(8)
O11 C33 C34 C39 -143.4(6)
O12 C33 C34 C35 -142.0(7)
O12 C33 C34 C39 37.7(9)
O13 C40 C41 C42 0.5(8)
O13 C40 C41 C46 -178.3(5)
O14 C40 C41 C42 -176.7(6)
O14 C40 C41 C46 4.6(8)
O15 C47 C48 C49 8.6(9)
O15 C47 C48 C53 -171.3(6)
O16 C47 C48 C49 -170.5(6)
O16 C47 C48 C53 9.7(9)
O17 C54 C55 C60 -163.6(5)
O17 C54 C55 C56 15.6(7)
O18 C54 C55 C60 15.8(8)
O18 C54 C55 C56 -165.0(5)
O19 C61 C62 C67 15.6(8)
O19 C61 C62 C63 -164.8(5)
O20 C61 C62 C67 -166.6(5)
O20 C61 C62 C63 13.0(8)
O21 C68 C69 C70 176.5(7)
O21 C68 C69 C74 -4.2(9)
O22 C68 C69 C70 -3.2(9)
O22 C68 C69 C74 176.2(6)
O23 C75 C76 C81 13.3(8)
O23 C75 C76 C77 -164.5(5)
O24 C75 C76 C81 -167.0(5)
O24 C75 C76 C77 15.3(8)
O25 C82 C1 C84 9.7(9)
O25 C82 C1 C88 -170.1(5)
O26 C82 C1 C84 -172.1(8)
O26 C82 C1 C88 8.1(11)
N0AA C19 C20 O8 48.2(8)
N0AA C21 C22 C23_a -168.0(11)
N1 C3 C4 O4 45.4(8)
N1 C5 C6 C7 -177.6(5)
N2 C11 C12 O6 37.3(11)
N2 C13 C14 C15 175.4(9)
N4 C27 C28_a O10 -39.1(11)
N4 C29 C30 C31_a -172.9(8)
C1AA N1 C3 C4 72.9(7)
C1AA N1 C5 C6 -69.3(7)
C3 N1 C1AA C0AA -91.4(6)
C3 N1 C5 C6 167.9(6)
C5 N1 C1AA C0AA 149.5(6)
C5 N1 C3 C4 -166.8(5)
C5 C6 C7 C8 175.1(6)
C10 N2 C11 C12 -126.1(7)
C10 N2 C13 C14 -54.4(10)
C11 N2 C10 C9 81.9(6)
C11 N2 C13 C14 69.3(10)
C13 N2 C10 C9 -151.8(5)
C13 N2 C11 C12 108.8(8)
C13 C14 C15 C16 -170.6(11)
C18 N0AA C19 C20 -136.1(6)
C18 N0AA C21 C22 -58.1(9)
C19 N0AA C18 C17 77.0(6)
C19 N0AA C21 C22 67.3(9)
C21 N0AA C18 C17 -155.6(6)
C21 N0AA C19 C20 97.3(7)
C21 C22 C23_a C24_a 168.9(14)
C26 N4 C27 C28_a -91.7(9)
C26 N4 C29 C30 -61.4(9)
C27 N4 C26 C25 80.9(8)
C27 N4 C29 C30 64.7(9)
C29 N4 C26 C25 -155.7(7)
C29 N4 C27 C28_a 144.4(8)
C29 C30 C31_a C32_a -49.9(17)
C33 C34 C35 C36 179.0(7)
C33 C34 C39 C38 179.8(7)
C34 C35 C36 C37 2.0(13)
C35 C34 C39 C38 -0.5(11)
C35 C36 C37 C38 -2.1(15)
C36 C37 C38 C39 0.8(15)
C37 C38 C39 C34 0.5(12)
C39 C34 C35 C36 -0.7(11)
C40 C41 C42 C43 -178.4(6)
C40 C41 C46 C45 179.3(6)
C41 C42 C43 C44 -0.5(11)
C42 C41 C46 C45 0.6(10)
C42 C43 C44 C45 -0.2(13)
C43 C44 C45 C46 1.1(13)
C44 C45 C46 C41 -1.3(12)
C46 C41 C42 C43 0.3(10)
C47 C48 C49 C50 178.2(7)
C47 C48 C53 C52 -178.5(7)
C48 C49 C50 C51 1.9(12)
C49 C48 C53 C52 1.7(11)
C49 C50 C51 C52 -1.7(13)
C50 C51 C52 C53 1.6(16)
C51 C52 C53 C48 -1.6(15)
C53 C48 C49 C50 -2.0(11)
C54 C55 C56 C57 -179.2(5)
C58 C59 C60 C55 0.0
C59 C58 C57 C56 0.0
C59 C60 C55 C54 179.2(5)
C59 C60 C55 C56 0.0
C60 C55 C56 C57 0.0
C55 C56 C57 C58 0.0
C57 C58 C59 C60 0.0
C61 C62 C67 C66 179.5(5)
C61 C62 C63 C64 -179.5(5)
C62 C67 C66 C65 0.0
C67 C62 C63 C64 0.0
C67 C66 C65 C64 0.0
C66 C65 C64 C63 0.0
C65 C64 C63 C62 0.0
C63 C62 C67 C66 0.0
C68 C69 C70 C71 179.2(8)
C68 C69 C74 C73 -179.8(7)
C69 C70 C71 C72 0.0(17)
C70 C69 C74 C73 -0.4(13)
C70 C71 C72 C73 0.7(19)
C71 C72 C73 C74 -1.3(17)
C72 C73 C74 C69 1.2(15)
C74 C69 C70 C71 -0.2(14)
C75 C76 C77 C79 177.7(5)
C80 C81 C76 C75 -177.7(5)
C80 C81 C76 C77 0.0
C81 C80 C78 C79 0.0
C81 C76 C77 C79 0.0
C76 C77 C79 C78 0.0
C77 C79 C78 C80 0.0
C78 C80 C81 C76 0.0
C82 C1 C88 C87 179.8(6)
C85 C84 C1 C82 -179.8(6)
C85 C84 C1 C88 0.0
C84 C85 C86 C87 0.0
C84 C1 C88 C87 0.0
C1 C88 C87 C86 0.0
C88 C87 C86 C85 0.0
C86 C85 C84 C1 0.0

loop_
_smtbx_masks_void_nr
_smtbx_masks_void_average_x
_smtbx_masks_void_average_y
_smtbx_masks_void_average_z
_smtbx_masks_void_volume
_smtbx_masks_void_count_electrons
1 -0.096 0.083 0.316 27.4 0.9
2 -0.096 0.417 0.816 27.4 0.0
3 0.096 0.583 0.184 27.4 1.7
4 0.096 0.917 0.684 27.4 0.7
5 0.447 0.608 0.091 58.7 1.0
6 0.447 0.892 0.591 58.7 1.2
7 0.553 0.108 0.409 58.7 1.3
8 0.553 0.392 0.909 58.7 1.5
